data_7052586
loop_
_publ_author_name
'Pfaffeneder, Toni M.'
'Thallmair, Sebastian'
'Bauer, Wolfgang'
'Weber, Birgit'

_publ_section_title
;
 Complete and incomplete spin transitions in 1D chain iron(ii)
 compounds
;
_journal_issue 3
_journal_name_full 'New Journal of Chemistry'
_journal_page_first 691
_journal_paper_doi 10.1039/c0nj00750a
_journal_volume 35
_journal_year 2011
_chemical_compound_source
;
A mixture of 0.29 g [FeL2(MeOH)~2~]\'b70.5(MeOH) (0.45 mmol) and 0.25 g
1,3-bis(pyridine-4-yl)propane (1.66 mmol) in 20 mL methanol was heated at
reflux for 1 h. After cooling, the black precipitate was filtered off, washed
with methanol (2 \\times 5 mL) and dried in vacuum. Single crystals of (I)
were slowly formed by diffusion techniques in methanol solution after several
weeks.
;
_chemical_formula_moiety 'C43 H40 Fe N4 O6, 0.54(C H4 O)'
_chemical_formula_sum 'C43.54 H42.17 Fe N4 O6.54'
_chemical_formula_weight 782.01
_chemical_name_common
;
(E,E)-((diethyl-2,2'-(1,2-
phenylenebis(iminomethylidyne))bis(3-oxo-3-phenyl-propanato)(2-)-
N,N',O$3!,O$3!')(1,3-bis(4-pyridyl) propane)iron(ii)
;
_chemical_name_systematic
;
(E,E)-[{diethyl-2,2'-[1,2-phenylenebis(iminomethylidyne)]bis[3-oxo-3-phenyl-
propanato](2-)-<i>N</i>,<i>N</i>',<i>O</i>^3^,<i>O</i>^3^'}(1,3-bis(4-pyridyl)
propane)iron(II)
;
_space_group_IT_number 61
_symmetry_cell_setting orthorhombic
_symmetry_Int_Tables_number 61
_symmetry_space_group_name_Hall '-P 2ac 2ab'
_symmetry_space_group_name_H-M 'P b c a'
_atom_sites_solution_hydrogens geom
_atom_sites_solution_primary direct
_atom_sites_solution_secondary difmap
_audit_block_code Fe_L5f_bppa_oo008_Bauer
_audit_creation_date
;
'Tue Jan 19 07:37:29 2010'
;
_audit_creation_method 'form98_non/compatible with shelxl97-2'
_audit_update_record 24-Sep-10
_cell_angle_alpha 90.00
_cell_angle_beta 90.00
_cell_angle_gamma 90.00
_cell_formula_units_Z 8
_cell_length_a 19.3122(4)
_cell_length_b 16.5116(3)
_cell_length_c 25.1186(5)
_cell_measurement_reflns_used 10475
_cell_measurement_temperature 173(2)
_cell_measurement_theta_max 26.2489
_cell_measurement_theta_min 4.2044
_cell_volume 8009.7(3)
_computing_cell_refinement
;
CrysAlisPro, Oxford Diffraction Ltd.,
Version 1.171.33.41 (release 06-05-2009 CrysAlis171 .NET)
(compiled May 6 2009,17:20:42)
;
_computing_data_collection
;
CrysAlisPro, Oxford Diffraction Ltd.,
Version 1.171.33.41 (release 06-05-2009 CrysAlis171 .NET)
(compiled May 6 2009,17:20:42)
;
_computing_data_reduction
;
CrysAlisPro, Oxford Diffraction Ltd.,
Version 1.171.33.41 (release 06-05-2009 CrysAlis171 .NET)
(compiled May 6 2009,17:20:42)
;
_computing_molecular_graphics
;
ORTEP (M. N. Burnett, C. K. Johnson, ORTEP-III: Oak Ridge Thermal Ellipsoid
Plot Program for Crystal Structure Illustrations, Oak Ridge National
Laboratory Report ORNL-6895, 1996). Windows version (L. J. Farrugia, Univ.
Glasgow) used --- SCHAKAL (E. Keller, University of Freiburg (Breisgau),
Germany, 1995).
;
_computing_publication_material
;
PLATON (A. L. Spek, Acta Crystallogr, Sect. A, 1990, 46, C34, 1995 version).
;
_computing_structure_refinement 'SHELXL-97 (G. M. Sheldrick. University of G\"ottingen, 97-2 version)'
_computing_structure_solution
;
A. Altomare, M. C. Burla, M. Camalli, G. L. Cascarano, C. Giacovazzo, A.
Guagliardi, A. G. G. Moliterni, G. Polidori, R. Spagna: SIR97: a new tool for
crystal structure determination and refinement; J. Appl. Crystallogr. 1999,
32, 115-119.
;
_diffrn_ambient_temperature 173(2)
_diffrn_detector_area_resol_mean 15.9809
_diffrn_measured_fraction_theta_full 0.993
_diffrn_measured_fraction_theta_max 0.993
_diffrn_measurement_details
;
1 omega 59.00 101.00 1.0000 30.0000
omega____ theta____ kappa____ phi______ frames
- 21.3869 179.0000 0.0000 42

2 omega -15.00 65.00 1.0000 30.0000
omega____ theta____ kappa____ phi______ frames
- 21.3869 -97.0000 -172.0000 80

3 omega -37.00 95.00 1.0000 30.0000
omega____ theta____ kappa____ phi______ frames
- 21.3869 0.0000 150.0000 132

;
_diffrn_measurement_device 'CCD camera on \k-goniostat'
_diffrn_measurement_device_type 'Oxford XCalibur'
_diffrn_measurement_method '\w scans'
_diffrn_orient_matrix_UB_11 0.0383986404
_diffrn_orient_matrix_UB_12 -0.0161967081
_diffrn_orient_matrix_UB_13 -0.0020737332
_diffrn_orient_matrix_UB_21 0.0161355777
_diffrn_orient_matrix_UB_22 0.0305201876
_diffrn_orient_matrix_UB_23 -0.0116273709
_diffrn_orient_matrix_UB_31 0.0104580283
_diffrn_orient_matrix_UB_32 0.0124995438
_diffrn_orient_matrix_UB_33 0.0256586400
_diffrn_radiation_collimation '0.5 mm collimator'
_diffrn_radiation_monochromator graphite
_diffrn_radiation_source 'fine-focus sealed tube'
_diffrn_radiation_type MoK\a
_diffrn_radiation_wavelength 0.71073
_diffrn_reflns_av_R_equivalents 0.0379
_diffrn_reflns_av_sigmaI/netI 0.0604
_diffrn_reflns_limit_h_max 24
_diffrn_reflns_limit_h_min -24
_diffrn_reflns_limit_k_max 10
_diffrn_reflns_limit_k_min -20
_diffrn_reflns_limit_l_max 31
_diffrn_reflns_limit_l_min -18
_diffrn_reflns_number 33558
_diffrn_reflns_theta_full 26.28
_diffrn_reflns_theta_max 26.28
_diffrn_reflns_theta_min 4.20
_diffrn_source_current 40
_diffrn_source_power 2.00
_diffrn_source_type 'Spellman generator'
_diffrn_source_voltage 50
_exptl_absorpt_coefficient_mu 0.430
_exptl_absorpt_correction_T_max 1.00000
_exptl_absorpt_correction_T_min 0.91951
_exptl_absorpt_correction_type multi-scan
_exptl_absorpt_process_details
;
CrysAlisPro, Oxford Diffraction Ltd.,
Version 1.171.33.41 (release 06-05-2009 CrysAlis171 .NET)
(compiled May 6 2009,17:20:42)
Empirical absorption correction using spherical harmonics,
implemented in SCALE3 ABSPACK scaling algorithm.
;
_exptl_crystal_colour black
_exptl_crystal_density_diffrn 1.297
_exptl_crystal_density_method 'not measured'
_exptl_crystal_description block
_exptl_crystal_F_000 3278
_exptl_crystal_size_max 0.41
_exptl_crystal_size_mid 0.34
_exptl_crystal_size_min 0.22
_refine_diff_density_max 0.283
_refine_diff_density_min -0.346
_refine_diff_density_rms 0.041
_refine_ls_extinction_method none
_refine_ls_goodness_of_fit_ref 0.841
_refine_ls_hydrogen_treatment constr
_refine_ls_matrix_type full
_refine_ls_number_parameters 509
_refine_ls_number_reflns 8121
_refine_ls_number_restraints 0
_refine_ls_restrained_S_all 0.841
_refine_ls_R_factor_all 0.0664
_refine_ls_R_factor_gt 0.0325
_refine_ls_shift/su_max 0.001
_refine_ls_shift/su_mean 0.000
_refine_ls_structure_factor_coef Fsqd
_refine_ls_weighting_details 'calc w=1/[\s^2^(Fo^2^)+(0.0380P)^2^+0.0000P] where P=(Fo^2^+2Fc^2^)/3'
_refine_ls_weighting_scheme calc
_refine_ls_wR_factor_gt 0.0701
_refine_ls_wR_factor_ref 0.0744
_reflns_number_gt 4814
_reflns_number_total 8121
_reflns_threshold_expression >2sigma(I)
_cod_data_source_file C0NJ00750A.TXT
_cod_data_source_block oo008
_cod_database_code 7052586

loop_
_symmetry_equiv_pos_as_xyz
'x, y, z'
'-x+1/2, -y, z+1/2'
'x+1/2, -y+1/2, -z'
'-x, y+1/2, -z+1/2'
'-x, -y, -z'
'x-1/2, y, -z-1/2'
'-x-1/2, y-1/2, z'
'x, -y-1/2, z-1/2'

loop_
_atom_site_label
_atom_site_type_symbol
_atom_site_fract_x
_atom_site_fract_y
_atom_site_fract_z
_atom_site_U_iso_or_equiv
_atom_site_adp_type
_atom_site_occupancy
_atom_site_symmetry_multiplicity
_atom_site_calc_flag
_atom_site_refinement_flags
_atom_site_disorder_assembly
_atom_site_disorder_group
Fe1 Fe 0.487255(13) 0.253540(14) 0.418510(9) 0.02237(7) Uani 1 1 d . . .
O1 O 0.57355(6) 0.30159(7) 0.38742(4) 0.0259(3) Uani 1 1 d . . .
O2 O 0.40710(6) 0.31201(7) 0.38466(4) 0.0257(3) Uani 1 1 d . . .
O3 O 0.20328(7) 0.19065(8) 0.45224(5) 0.0383(3) Uani 1 1 d . . .
O4 O 0.20379(7) 0.26747(8) 0.37875(5) 0.0406(4) Uani 1 1 d . . .
O5 O 0.76331(7) 0.16080(8) 0.46235(5) 0.0370(3) Uani 1 1 d . . .
O6 O 0.77327(7) 0.23826(7) 0.38942(5) 0.0372(3) Uani 1 1 d . . .
N1 N 0.55248(8) 0.17916(8) 0.46362(5) 0.0233(3) Uani 1 1 d . . .
N2 N 0.41388(8) 0.18845(8) 0.46163(5) 0.0234(3) Uani 1 1 d . . .
N3 N 0.48697(8) 0.16492(9) 0.35145(5) 0.0266(3) Uani 1 1 d . . .
N4 N 0.49048(8) 0.15305(8) -0.01636(5) 0.0234(3) Uani 1 1 d . . .
C1 C 0.34228(10) 0.31049(10) 0.39388(6) 0.0233(4) Uani 1 1 d . . .
C2 C 0.31006(9) 0.24650(10) 0.42177(6) 0.0237(4) Uani 1 1 d . . .
C3 C 0.34710(10) 0.19217(10) 0.45538(6) 0.0246(4) Uani 1 1 d . . .
H3 H 0.3202 0.1547 0.4753 0.030 Uiso 1 1 calc R . .
C4 C 0.44357(10) 0.13637(10) 0.50053(6) 0.0258(4) Uani 1 1 d . . .
C5 C 0.40561(10) 0.09369(11) 0.53851(7) 0.0357(5) Uani 1 1 d . . .
H5 H 0.3566 0.0986 0.5390 0.043 Uiso 1 1 calc R . .
C6 C 0.43738(12) 0.04475(12) 0.57520(7) 0.0426(6) Uani 1 1 d . . .
H6 H 0.4104 0.0155 0.6003 0.051 Uiso 1 1 calc R . .
C7 C 0.50865(12) 0.03816(12) 0.57553(7) 0.0428(6) Uani 1 1 d . . .
H7A H 0.5308 0.0039 0.6007 0.051 Uiso 1 1 calc R . .
C8 C 0.54740(11) 0.08118(11) 0.53948(7) 0.0350(5) Uani 1 1 d . . .
H8 H 0.5965 0.0771 0.5405 0.042 Uiso 1 1 calc R . .
C9 C 0.51620(10) 0.13090(10) 0.50126(6) 0.0253(4) Uani 1 1 d . . .
C10 C 0.61971(9) 0.17511(10) 0.45953(6) 0.0239(4) Uani 1 1 d . . .
H10 H 0.6422 0.1343 0.4798 0.029 Uiso 1 1 calc R . .
C11 C 0.66269(9) 0.22576(10) 0.42774(6) 0.0224(4) Uani 1 1 d . . .
C12 C 0.63725(10) 0.29228(11) 0.39820(6) 0.0238(4) Uani 1 1 d . . .
C13 C 0.68116(9) 0.36210(11) 0.38128(7) 0.0294(4) Uani 1 1 d . . .
C14 C 0.71575(10) 0.40788(11) 0.41880(8) 0.0384(5) Uani 1 1 d . . .
H14 H 0.7171 0.3904 0.4548 0.046 Uiso 1 1 calc R . .
C15 C 0.74840(12) 0.47890(13) 0.40430(12) 0.0587(7) Uani 1 1 d . . .
H15 H 0.7713 0.5106 0.4305 0.070 Uiso 1 1 calc R . .
C16 C 0.74794(14) 0.50377(16) 0.35247(14) 0.0783(9) Uani 1 1 d . . .
H16 H 0.7710 0.5523 0.3425 0.094 Uiso 1 1 calc R . .
C17 C 0.71426(14) 0.45863(17) 0.31487(11) 0.0726(8) Uani 1 1 d . . .
H17 H 0.7148 0.4755 0.2787 0.087 Uiso 1 1 calc R . .
C18 C 0.67931(11) 0.38851(13) 0.32890(8) 0.0477(6) Uani 1 1 d . . .
H18 H 0.6543 0.3588 0.3029 0.057 Uiso 1 1 calc R . .
C19 C 0.30536(9) 0.38660(10) 0.37851(7) 0.0259(4) Uani 1 1 d . . .
C20 C 0.32157(10) 0.42505(12) 0.33118(7) 0.0345(5) Uani 1 1 d . . .
H20 H 0.3517 0.3996 0.3064 0.041 Uiso 1 1 calc R . .
C21 C 0.29392(12) 0.50079(13) 0.31970(8) 0.0457(6) Uani 1 1 d . . .
H21 H 0.3048 0.5267 0.2870 0.055 Uiso 1 1 calc R . .
C22 C 0.25051(12) 0.53859(13) 0.35591(9) 0.0506(6) Uani 1 1 d . . .
H22 H 0.2320 0.5906 0.3483 0.061 Uiso 1 1 calc R . .
C23 C 0.23451(12) 0.50051(13) 0.40265(9) 0.0498(6) Uani 1 1 d . . .
H23 H 0.2046 0.5262 0.4274 0.060 Uiso 1 1 calc R . .
C24 C 0.26147(10) 0.42501(12) 0.41418(7) 0.0373(5) Uani 1 1 d . . .
H24 H 0.2499 0.3992 0.4468 0.045 Uiso 1 1 calc R . .
C25 C 0.23501(9) 0.23234(11) 0.42090(7) 0.0281(4) Uani 1 1 d . . .
C26 C 0.12943(11) 0.26060(15) 0.37590(9) 0.0545(6) Uani 1 1 d . . .
H26A H 0.1082 0.2779 0.4099 0.065 Uiso 1 1 calc R . .
H26B H 0.1159 0.2038 0.3688 0.065 Uiso 1 1 calc R . .
C27 C 0.10581(14) 0.3145(2) 0.33133(10) 0.1045(12) Uani 1 1 d . . .
H27A H 0.1237 0.2937 0.2975 0.157 Uiso 1 1 calc R . .
H27B H 0.1232 0.3695 0.3372 0.157 Uiso 1 1 calc R . .
H27C H 0.0551 0.3153 0.3302 0.157 Uiso 1 1 calc R . .
C28 C 0.73638(10) 0.20558(11) 0.42992(7) 0.0276(4) Uani 1 1 d . . .
C29 C 0.84699(11) 0.22396(13) 0.39012(9) 0.0499(6) Uani 1 1 d . . .
H29A H 0.8567 0.1654 0.3862 0.060 Uiso 1 1 calc R . .
H29B H 0.8671 0.2427 0.4242 0.060 Uiso 1 1 calc R . .
C30 C 0.87759(13) 0.27013(17) 0.34462(10) 0.0825(9) Uani 1 1 d . . .
H30A H 0.8645 0.3273 0.3475 0.124 Uiso 1 1 calc R . .
H30B H 0.8602 0.2480 0.3110 0.124 Uiso 1 1 calc R . .
H30C H 0.9282 0.2654 0.3456 0.124 Uiso 1 1 calc R . .
C31 C 0.54786(11) 0.07808(12) 0.29145(7) 0.0365(5) Uani 1 1 d . . .
H31 H 0.5913 0.0584 0.2793 0.044 Uiso 1 1 calc R . .
C32 C 0.54572(10) 0.13418(12) 0.33221(7) 0.0353(5) Uani 1 1 d . . .
H32 H 0.5883 0.1518 0.3473 0.042 Uiso 1 1 calc R . .
C33 C 0.42865(10) 0.13704(11) 0.32941(7) 0.0346(5) Uani 1 1 d . . .
H33 H 0.3858 0.1569 0.3426 0.042 Uiso 1 1 calc R . .
C34 C 0.42709(10) 0.08117(12) 0.28872(7) 0.0360(5) Uani 1 1 d . . .
H34 H 0.3839 0.0637 0.2747 0.043 Uiso 1 1 calc R . .
C35 C 0.48803(10) 0.05051(10) 0.26834(6) 0.0275(4) Uani 1 1 d . . .
C36 C 0.48916(10) -0.00526(11) 0.22091(6) 0.0307(4) Uani 1 1 d . . .
H36A H 0.4474 -0.0400 0.2212 0.037 Uiso 1 1 calc R . .
H36B H 0.5304 -0.0408 0.2227 0.037 Uiso 1 1 calc R . .
C37 C 0.49108(10) 0.04438(10) 0.16963(6) 0.0314(4) Uani 1 1 d . . .
H37A H 0.5315 0.0812 0.1708 0.038 Uiso 1 1 calc R . .
H37B H 0.4489 0.0783 0.1677 0.038 Uiso 1 1 calc R . .
C38 C 0.49558(10) -0.00740(10) 0.11931(6) 0.0270(4) Uani 1 1 d . . .
H38A H 0.5389 -0.0395 0.1199 0.032 Uiso 1 1 calc R . .
H38B H 0.4560 -0.0455 0.1182 0.032 Uiso 1 1 calc R . .
C39 C 0.49444(10) 0.04584(10) 0.07053(6) 0.0238(4) Uani 1 1 d . . .
C40 C 0.55359(10) 0.08315(10) 0.05156(6) 0.0277(4) Uani 1 1 d . . .
H40 H 0.5970 0.0726 0.0679 0.033 Uiso 1 1 calc R . .
C41 C 0.54965(10) 0.13543(10) 0.00910(6) 0.0270(4) Uani 1 1 d . . .
H41 H 0.5911 0.1605 -0.0029 0.032 Uiso 1 1 calc R . .
C42 C 0.43369(10) 0.11698(11) 0.00229(7) 0.0281(4) Uani 1 1 d . . .
H42 H 0.3908 0.1285 -0.0147 0.034 Uiso 1 1 calc R . .
C43 C 0.43344(10) 0.06406(10) 0.04465(7) 0.0279(4) Uani 1 1 d . . .
H43 H 0.3912 0.0401 0.0560 0.034 Uiso 1 1 calc R . .
O7 O 0.7153(2) 0.1835(2) 0.28675(14) 0.1002(18) Uani 0.542(5) 1 d P . .
H7 H 0.7344 0.2021 0.3142 0.150 Uiso 0.542(5) 1 calc PR . .
C44 C 0.7464(3) 0.2135(3) 0.24341(17) 0.086(2) Uani 0.542(5) 1 d P . .
H44A H 0.7527 0.2720 0.2476 0.130 Uiso 0.542(5) 1 calc PR . .
H44B H 0.7176 0.2030 0.2120 0.130 Uiso 0.542(5) 1 calc PR . .
H44C H 0.7916 0.1875 0.2388 0.130 Uiso 0.542(5) 1 calc PR . .

loop_
_atom_site_aniso_label
_atom_site_aniso_U_11
_atom_site_aniso_U_22
_atom_site_aniso_U_33
_atom_site_aniso_U_23
_atom_site_aniso_U_13
_atom_site_aniso_U_12
Fe1 0.01871(13) 0.02444(13) 0.02396(12) 0.00013(11) -0.00023(12) 0.00113(13)
O1 0.0192(7) 0.0298(7) 0.0286(7) 0.0027(5) -0.0004(6) 0.0021(6)
O2 0.0197(8) 0.0296(7) 0.0278(7) 0.0033(5) 0.0007(6) 0.0004(6)
O3 0.0271(8) 0.0483(9) 0.0396(8) 0.0079(7) 0.0054(6) -0.0081(7)
O4 0.0236(8) 0.0567(9) 0.0415(8) 0.0115(7) -0.0075(6) -0.0078(7)
O5 0.0290(8) 0.0416(8) 0.0404(8) 0.0073(6) -0.0047(6) 0.0101(7)
O6 0.0223(8) 0.0427(8) 0.0466(8) 0.0108(6) 0.0073(6) 0.0087(7)
N1 0.0247(9) 0.0234(8) 0.0219(8) -0.0005(6) 0.0002(7) 0.0023(7)
N2 0.0242(9) 0.0221(8) 0.0240(8) 0.0001(6) 0.0008(7) 0.0018(7)
N3 0.0240(9) 0.0297(8) 0.0262(7) -0.0020(6) -0.0011(8) 0.0006(8)
N4 0.0194(8) 0.0246(8) 0.0261(8) -0.0027(6) 0.0002(7) -0.0019(7)
C1 0.0228(11) 0.0267(10) 0.0204(9) -0.0034(7) -0.0024(8) -0.0010(9)
C2 0.0210(9) 0.0253(9) 0.0250(8) -0.0013(8) 0.0014(8) -0.0001(9)
C3 0.0261(11) 0.0225(10) 0.0253(9) -0.0013(7) 0.0060(8) -0.0036(9)
C4 0.0316(12) 0.0215(10) 0.0244(10) 0.0011(8) 0.0010(9) 0.0039(9)
C5 0.0312(12) 0.0369(11) 0.0389(11) 0.0114(9) 0.0050(10) 0.0004(10)
C6 0.0433(15) 0.0426(12) 0.0418(12) 0.0169(10) 0.0090(11) 0.0040(11)
C7 0.0470(15) 0.0418(12) 0.0397(12) 0.0186(10) -0.0011(11) 0.0071(11)
C8 0.0325(12) 0.0386(12) 0.0339(11) 0.0089(9) 0.0004(10) 0.0076(10)
C9 0.0290(11) 0.0209(9) 0.0260(9) 0.0013(7) 0.0006(9) -0.0011(9)
C10 0.0270(12) 0.0222(10) 0.0227(9) 0.0000(7) -0.0039(8) 0.0060(9)
C11 0.0185(10) 0.0243(9) 0.0244(9) -0.0005(7) -0.0027(8) 0.0025(8)
C12 0.0208(11) 0.0296(10) 0.0210(9) -0.0065(8) 0.0021(8) 0.0008(9)
C13 0.0188(11) 0.0296(10) 0.0399(11) 0.0058(9) 0.0030(9) 0.0039(9)
C14 0.0275(12) 0.0276(11) 0.0601(13) 0.0020(10) -0.0015(11) 0.0013(10)
C15 0.0302(13) 0.0311(13) 0.115(2) 0.0035(13) -0.0068(15) 0.0002(11)
C16 0.0325(15) 0.0509(16) 0.152(3) 0.0462(18) 0.0008(19) -0.0044(13)
C17 0.0454(17) 0.086(2) 0.0865(19) 0.0551(17) 0.0105(15) -0.0003(16)
C18 0.0320(13) 0.0624(15) 0.0485(13) 0.0246(11) 0.0019(11) 0.0006(12)
C19 0.0184(10) 0.0284(10) 0.0309(10) -0.0004(8) -0.0049(8) -0.0003(9)
C20 0.0251(11) 0.0418(12) 0.0366(10) 0.0067(9) -0.0008(9) 0.0007(10)
C21 0.0416(15) 0.0469(13) 0.0485(13) 0.0183(10) -0.0067(11) 0.0023(12)
C22 0.0441(15) 0.0329(12) 0.0748(15) 0.0075(12) -0.0112(13) 0.0115(11)
C23 0.0500(18) 0.0390(12) 0.0603(14) -0.0021(11) 0.0070(12) 0.0156(13)
C24 0.0369(13) 0.0360(11) 0.0391(11) -0.0001(9) 0.0040(10) 0.0069(10)
C25 0.0234(11) 0.0311(11) 0.0298(10) -0.0043(9) -0.0008(9) 0.0010(9)
C26 0.0233(12) 0.0769(18) 0.0633(15) 0.0098(13) -0.0104(11) -0.0073(12)
C27 0.0434(18) 0.170(3) 0.100(2) 0.063(2) -0.0246(16) -0.004(2)
C28 0.0259(12) 0.0245(10) 0.0324(11) -0.0043(8) -0.0009(9) 0.0024(9)
C29 0.0242(12) 0.0513(14) 0.0741(15) -0.0014(11) 0.0109(12) 0.0072(11)
C30 0.0456(17) 0.098(2) 0.104(2) 0.0164(17) 0.0335(15) -0.0017(16)
C31 0.0269(12) 0.0488(13) 0.0338(11) -0.0106(9) 0.0004(10) 0.0082(11)
C32 0.0240(12) 0.0478(12) 0.0341(11) -0.0099(9) -0.0026(10) 0.0002(10)
C33 0.0236(12) 0.0434(12) 0.0368(11) -0.0084(9) 0.0038(10) 0.0019(10)
C34 0.0273(12) 0.0462(13) 0.0346(11) -0.0131(9) -0.0034(9) -0.0044(10)
C35 0.0339(11) 0.0268(10) 0.0218(9) 0.0034(7) 0.0008(9) -0.0006(10)
C36 0.0363(12) 0.0285(10) 0.0274(10) -0.0016(8) 0.0014(9) -0.0012(10)
C37 0.0431(12) 0.0245(9) 0.0265(9) -0.0017(8) 0.0002(9) -0.0003(9)
C38 0.0332(12) 0.0246(9) 0.0232(8) -0.0021(7) 0.0001(8) -0.0006(9)
C39 0.0303(12) 0.0204(9) 0.0208(9) -0.0057(7) 0.0013(8) 0.0008(9)
C40 0.0227(11) 0.0327(11) 0.0277(10) 0.0006(8) -0.0038(9) 0.0018(9)
C41 0.0197(11) 0.0300(11) 0.0313(10) 0.0007(8) 0.0001(9) -0.0033(9)
C42 0.0202(11) 0.0357(11) 0.0285(10) 0.0000(8) -0.0022(8) -0.0006(9)
C43 0.0244(11) 0.0308(11) 0.0286(10) 0.0009(8) 0.0013(9) -0.0060(9)
O7 0.134(4) 0.099(3) 0.067(2) 0.009(2) -0.024(2) -0.038(3)
C44 0.126(6) 0.076(4) 0.058(3) -0.007(3) -0.018(3) 0.029(4)

loop_
_atom_type_symbol
_atom_type_description
_atom_type_scat_dispersion_real
_atom_type_scat_dispersion_imag
_atom_type_scat_source
C C 0.0033 0.0016 'International Tables Vol C Tables 4.2.6.8 and 6.1.1.4'
H H 0.0000 0.0000 'International Tables Vol C Tables 4.2.6.8 and 6.1.1.4'
Fe Fe 0.3463 0.8444 'International Tables Vol C Tables 4.2.6.8 and 6.1.1.4'
N N 0.0061 0.0033 'International Tables Vol C Tables 4.2.6.8 and 6.1.1.4'
O O 0.0106 0.0060 'International Tables Vol C Tables 4.2.6.8 and 6.1.1.4'

loop_
_exptl_crystal_face_index_h
_exptl_crystal_face_index_k
_exptl_crystal_face_index_l
_exptl_crystal_face_perp_dist
? ? ? ?

loop_
_geom_angle_atom_site_label_1
_geom_angle_atom_site_label_2
_geom_angle_atom_site_label_3
_geom_angle
_geom_angle_site_symmetry_1
_geom_angle_site_symmetry_3
_geom_angle_publ_flag
O1 Fe1 O2 106.56(5) . . ?
O1 Fe1 N2 166.62(5) . . ?
O2 Fe1 N2 86.79(5) . . ?
O1 Fe1 N1 86.72(5) . . ?
O2 Fe1 N1 166.71(5) . . ?
N2 Fe1 N1 79.92(5) . . ?
O1 Fe1 N3 88.14(5) . . ?
O2 Fe1 N3 89.64(5) . . ?
N2 Fe1 N3 93.01(5) . . ?
N1 Fe1 N3 91.45(5) . . ?
O1 Fe1 N4 89.36(5) . 8_566 ?
O2 Fe1 N4 89.98(5) . 8_566 ?
N2 Fe1 N4 89.68(5) . 8_566 ?
N1 Fe1 N4 89.54(5) . 8_566 ?
N3 Fe1 N4 177.26(5) . 8_566 ?
C12 O1 Fe1 132.45(11) . . ?
C1 O2 Fe1 132.05(11) . . ?
C25 O4 C26 116.75(15) . . ?
C28 O6 C29 116.40(15) . . ?
C10 N1 C9 120.96(15) . . ?
C10 N1 Fe1 125.93(12) . . ?
C9 N1 Fe1 113.12(11) . . ?
C3 N2 C4 120.75(15) . . ?
C3 N2 Fe1 125.98(12) . . ?
C4 N2 Fe1 113.27(11) . . ?
C32 N3 C33 115.83(15) . . ?
C32 N3 Fe1 121.40(12) . . ?
C33 N3 Fe1 122.72(13) . . ?
C42 N4 C41 115.88(14) . . ?
C42 N4 Fe1 122.63(12) . 8_565 ?
C41 N4 Fe1 121.27(12) . 8_565 ?
O2 C1 C2 122.56(16) . . ?
O2 C1 C19 113.90(15) . . ?
C2 C1 C19 123.14(17) . . ?
C1 C2 C3 122.95(16) . . ?
C1 C2 C25 123.14(16) . . ?
C3 C2 C25 113.85(15) . . ?
N2 C3 C2 126.82(16) . . ?
N2 C3 H3 116.6 . . ?
C2 C3 H3 116.6 . . ?
C5 C4 C9 118.89(16) . . ?
C5 C4 N2 124.31(17) . . ?
C9 C4 N2 116.76(15) . . ?
C6 C5 C4 121.51(19) . . ?
C6 C5 H5 119.2 . . ?
C4 C5 H5 119.2 . . ?
C5 C6 C7 119.79(19) . . ?
C5 C6 H6 120.1 . . ?
C7 C6 H6 120.1 . . ?
C8 C7 C6 119.90(18) . . ?
C8 C7 H7A 120.0 . . ?
C6 C7 H7A 120.0 . . ?
C7 C8 C9 121.42(19) . . ?
C7 C8 H8 119.3 . . ?
C9 C8 H8 119.3 . . ?
C8 C9 C4 118.45(16) . . ?
C8 C9 N1 124.96(18) . . ?
C4 C9 N1 116.56(15) . . ?
N1 C10 C11 126.49(16) . . ?
N1 C10 H10 116.8 . . ?
C11 C10 H10 116.8 . . ?
C12 C11 C10 123.25(16) . . ?
C12 C11 C28 122.33(16) . . ?
C10 C11 C28 114.36(15) . . ?
O1 C12 C11 122.90(17) . . ?
O1 C12 C13 113.34(16) . . ?
C11 C12 C13 123.51(16) . . ?
C14 C13 C18 119.21(18) . . ?
C14 C13 C12 120.21(16) . . ?
C18 C13 C12 119.90(17) . . ?
C15 C14 C13 120.4(2) . . ?
C15 C14 H14 119.8 . . ?
C13 C14 H14 119.8 . . ?
C16 C15 C14 120.3(2) . . ?
C16 C15 H15 119.9 . . ?
C14 C15 H15 119.9 . . ?
C15 C16 C17 119.8(2) . . ?
C15 C16 H16 120.1 . . ?
C17 C16 H16 120.1 . . ?
C16 C17 C18 120.8(2) . . ?
C16 C17 H17 119.6 . . ?
C18 C17 H17 119.6 . . ?
C17 C18 C13 119.4(2) . . ?
C17 C18 H18 120.3 . . ?
C13 C18 H18 120.3 . . ?
C20 C19 C24 118.91(17) . . ?
C20 C19 C1 119.97(16) . . ?
C24 C19 C1 120.59(16) . . ?
C19 C20 C21 120.27(19) . . ?
C19 C20 H20 119.9 . . ?
C21 C20 H20 119.9 . . ?
C22 C21 C20 120.10(19) . . ?
C22 C21 H21 120.0 . . ?
C20 C21 H21 120.0 . . ?
C23 C22 C21 119.6(2) . . ?
C23 C22 H22 120.2 . . ?
C21 C22 H22 120.2 . . ?
C22 C23 C24 120.6(2) . . ?
C22 C23 H23 119.7 . . ?
C24 C23 H23 119.7 . . ?
C23 C24 C19 120.51(18) . . ?
C23 C24 H24 119.7 . . ?
C19 C24 H24 119.7 . . ?
O3 C25 O4 121.86(17) . . ?
O3 C25 C2 125.44(17) . . ?
O4 C25 C2 112.60(15) . . ?
O4 C26 C27 107.05(18) . . ?
O4 C26 H26A 110.3 . . ?
C27 C26 H26A 110.3 . . ?
O4 C26 H26B 110.3 . . ?
C27 C26 H26B 110.3 . . ?
H26A C26 H26B 108.6 . . ?
C26 C27 H27A 109.5 . . ?
C26 C27 H27B 109.5 . . ?
H27A C27 H27B 109.5 . . ?
C26 C27 H27C 109.5 . . ?
H27A C27 H27C 109.5 . . ?
H27B C27 H27C 109.5 . . ?
O5 C28 O6 121.34(17) . . ?
O5 C28 C11 125.41(17) . . ?
O6 C28 C11 113.14(15) . . ?
O6 C29 C30 107.28(18) . . ?
O6 C29 H29A 110.3 . . ?
C30 C29 H29A 110.3 . . ?
O6 C29 H29B 110.3 . . ?
C30 C29 H29B 110.3 . . ?
H29A C29 H29B 108.5 . . ?
C29 C30 H30A 109.5 . . ?
C29 C30 H30B 109.5 . . ?
H30A C30 H30B 109.5 . . ?
C29 C30 H30C 109.5 . . ?
H30A C30 H30C 109.5 . . ?
H30B C30 H30C 109.5 . . ?
C35 C31 C32 120.75(18) . . ?
C35 C31 H31 119.6 . . ?
C32 C31 H31 119.6 . . ?
N3 C32 C31 123.32(18) . . ?
N3 C32 H32 118.3 . . ?
C31 C32 H32 118.3 . . ?
N3 C33 C34 123.82(18) . . ?
N3 C33 H33 118.1 . . ?
C34 C33 H33 118.1 . . ?
C33 C34 C35 120.16(18) . . ?
C33 C34 H34 119.9 . . ?
C35 C34 H34 119.9 . . ?
C31 C35 C34 116.10(16) . . ?
C31 C35 C36 121.73(18) . . ?
C34 C35 C36 122.02(18) . . ?
C35 C36 C37 109.84(14) . . ?
C35 C36 H36A 109.7 . . ?
C37 C36 H36A 109.7 . . ?
C35 C36 H36B 109.7 . . ?
C37 C36 H36B 109.7 . . ?
H36A C36 H36B 108.2 . . ?
C36 C37 C38 113.49(14) . . ?
C36 C37 H37A 108.9 . . ?
C38 C37 H37A 108.9 . . ?
C36 C37 H37B 108.9 . . ?
C38 C37 H37B 108.9 . . ?
H37A C37 H37B 107.7 . . ?
C39 C38 C37 110.18(14) . . ?
C39 C38 H38A 109.6 . . ?
C37 C38 H38A 109.6 . . ?
C39 C38 H38B 109.6 . . ?
C37 C38 H38B 109.6 . . ?
H38A C38 H38B 108.1 . . ?
C43 C39 C40 116.50(16) . . ?
C43 C39 C38 121.51(17) . . ?
C40 C39 C38 121.85(16) . . ?
C41 C40 C39 120.11(17) . . ?
C41 C40 H40 119.9 . . ?
C39 C40 H40 119.9 . . ?
N4 C41 C40 123.60(17) . . ?
N4 C41 H41 118.2 . . ?
C40 C41 H41 118.2 . . ?
N4 C42 C43 123.92(17) . . ?
N4 C42 H42 118.0 . . ?
C43 C42 H42 118.0 . . ?
C42 C43 C39 119.99(17) . . ?
C42 C43 H43 120.0 . . ?
C39 C43 H43 120.0 . . ?
C44 O7 H7 109.5 . . ?
O7 C44 H44A 109.5 . . ?
O7 C44 H44B 109.5 . . ?
H44A C44 H44B 109.5 . . ?
O7 C44 H44C 109.5 . . ?
H44A C44 H44C 109.5 . . ?
H44B C44 H44C 109.5 . . ?

loop_
_geom_bond_atom_site_label_1
_geom_bond_atom_site_label_2
_geom_bond_distance
_geom_bond_site_symmetry_2
_geom_bond_publ_flag
Fe1 O1 2.0041(12) . ?
Fe1 O2 2.0127(11) . ?
Fe1 N2 2.0824(14) . ?
Fe1 N1 2.0925(14) . ?
Fe1 N3 2.2312(14) . ?
Fe1 N4 2.2493(14) 8_566 ?
O1 C12 1.269(2) . ?
O2 C1 1.273(2) . ?
O3 C25 1.2120(19) . ?
O4 C25 1.349(2) . ?
O4 C26 1.442(2) . ?
O5 C28 1.2169(19) . ?
O6 C28 1.354(2) . ?
O6 C29 1.443(2) . ?
N1 C10 1.304(2) . ?
N1 C9 1.421(2) . ?
N2 C3 1.301(2) . ?
N2 C4 1.422(2) . ?
N3 C32 1.334(2) . ?
N3 C33 1.337(2) . ?
N4 C42 1.333(2) . ?
N4 C41 1.341(2) . ?
N4 Fe1 2.2493(14) 8_565 ?
C1 C2 1.412(2) . ?
C1 C19 1.496(2) . ?
C2 C3 1.425(2) . ?
C2 C25 1.468(2) . ?
C3 H3 0.9500 . ?
C4 C5 1.394(2) . ?
C4 C9 1.406(2) . ?
C5 C6 1.371(2) . ?
C5 H5 0.9500 . ?
C6 C7 1.381(3) . ?
C6 H6 0.9500 . ?
C7 C8 1.373(3) . ?
C7 H7A 0.9500 . ?
C8 C9 1.399(2) . ?
C8 H8 0.9500 . ?
C10 C11 1.423(2) . ?
C10 H10 0.9500 . ?
C11 C12 1.413(2) . ?
C11 C28 1.463(2) . ?
C12 C13 1.493(2) . ?
C13 C14 1.381(2) . ?
C13 C18 1.386(2) . ?
C14 C15 1.380(3) . ?
C14 H14 0.9500 . ?
C15 C16 1.365(3) . ?
C15 H15 0.9500 . ?
C16 C17 1.367(4) . ?
C16 H16 0.9500 . ?
C17 C18 1.386(3) . ?
C17 H17 0.9500 . ?
C18 H18 0.9500 . ?
C19 C20 1.384(2) . ?
C19 C24 1.387(2) . ?
C20 C21 1.390(3) . ?
C20 H20 0.9500 . ?
C21 C22 1.386(3) . ?
C21 H21 0.9500 . ?
C22 C23 1.367(3) . ?
C22 H22 0.9500 . ?
C23 C24 1.382(3) . ?
C23 H23 0.9500 . ?
C24 H24 0.9500 . ?
C26 C27 1.501(3) . ?
C26 H26A 0.9900 . ?
C26 H26B 0.9900 . ?
C27 H27A 0.9800 . ?
C27 H27B 0.9800 . ?
C27 H27C 0.9800 . ?
C29 C30 1.496(3) . ?
C29 H29A 0.9900 . ?
C29 H29B 0.9900 . ?
C30 H30A 0.9800 . ?
C30 H30B 0.9800 . ?
C30 H30C 0.9800 . ?
C31 C35 1.371(2) . ?
C31 C32 1.381(2) . ?
C31 H31 0.9500 . ?
C32 H32 0.9500 . ?
C33 C34 1.377(2) . ?
C33 H33 0.9500 . ?
C34 C35 1.380(2) . ?
C34 H34 0.9500 . ?
C35 C36 1.506(2) . ?
C36 C37 1.527(2) . ?
C36 H36A 0.9900 . ?
C36 H36B 0.9900 . ?
C37 C38 1.528(2) . ?
C37 H37A 0.9900 . ?
C37 H37B 0.9900 . ?
C38 C39 1.508(2) . ?
C38 H38A 0.9900 . ?
C38 H38B 0.9900 . ?
C39 C43 1.379(2) . ?
C39 C40 1.383(2) . ?
C40 C41 1.374(2) . ?
C40 H40 0.9500 . ?
C41 H41 0.9500 . ?
C42 C43 1.377(2) . ?
C42 H42 0.9500 . ?
C43 H43 0.9500 . ?
O7 C44 1.338(5) . ?
O7 H7 0.8400 . ?
C44 H44A 0.9800 . ?
C44 H44B 0.9800 . ?
C44 H44C 0.9800 . ?

loop_
_geom_contact_atom_site_label_1
_geom_contact_atom_site_label_2
_geom_contact_distance
_geom_contact_site_symmetry_1
_geom_contact_site_symmetry_2
_geom_contact_publ_flag
? ? ? ? ? ?

loop_
_geom_hbond_atom_site_label_D
_geom_hbond_atom_site_label_H
_geom_hbond_atom_site_label_A
_geom_hbond_distance_DH
_geom_hbond_distance_HA
_geom_hbond_distance_DA
_geom_hbond_angle_DHA
_geom_hbond_site_symmetry_A
_geom_hbond_publ_flag
? ? ? ? ? ? ? ? ?
O7 H7 O6 0.84 2.12 2.953(4) 172 . y

loop_
_geom_torsion_atom_site_label_1
_geom_torsion_atom_site_label_2
_geom_torsion_atom_site_label_3
_geom_torsion_atom_site_label_4
_geom_torsion
_geom_torsion_site_symmetry_1
_geom_torsion_site_symmetry_2
_geom_torsion_site_symmetry_3
_geom_torsion_site_symmetry_4
_geom_torsion_publ_flag
O2 Fe1 O1 C12 172.67(14) . . . . ?
N2 Fe1 O1 C12 -3.1(3) . . . . ?
N1 Fe1 O1 C12 -6.70(15) . . . . ?
N3 Fe1 O1 C12 -98.26(15) . . . . ?
N4 Fe1 O1 C12 82.88(15) 8_566 . . . ?
O1 Fe1 O2 C1 -172.27(14) . . . . ?
N2 Fe1 O2 C1 6.74(14) . . . . ?
N1 Fe1 O2 C1 5.0(3) . . . . ?
N3 Fe1 O2 C1 99.78(15) . . . . ?
N4 Fe1 O2 C1 -82.94(14) 8_566 . . . ?
O1 Fe1 N1 C10 -5.54(13) . . . . ?
O2 Fe1 N1 C10 177.11(17) . . . . ?
N2 Fe1 N1 C10 175.32(14) . . . . ?
N3 Fe1 N1 C10 82.52(14) . . . . ?
N4 Fe1 N1 C10 -94.93(14) 8_566 . . . ?
O1 Fe1 N1 C9 174.23(11) . . . . ?
O2 Fe1 N1 C9 -3.1(3) . . . . ?
N2 Fe1 N1 C9 -4.91(10) . . . . ?
N3 Fe1 N1 C9 -97.71(11) . . . . ?
N4 Fe1 N1 C9 84.84(11) 8_566 . . . ?
O1 Fe1 N2 C3 -177.98(17) . . . . ?
O2 Fe1 N2 C3 6.12(14) . . . . ?
N1 Fe1 N2 C3 -174.29(14) . . . . ?
N3 Fe1 N2 C3 -83.35(14) . . . . ?
N4 Fe1 N2 C3 96.11(14) 8_566 . . . ?
O1 Fe1 N2 C4 1.8(3) . . . . ?
O2 Fe1 N2 C4 -174.12(11) . . . . ?
N1 Fe1 N2 C4 5.46(10) . . . . ?
N3 Fe1 N2 C4 96.40(11) . . . . ?
N4 Fe1 N2 C4 -84.13(11) 8_566 . . . ?
O1 Fe1 N3 C32 37.02(13) . . . . ?
O2 Fe1 N3 C32 143.61(13) . . . . ?
N2 Fe1 N3 C32 -129.63(13) . . . . ?
N1 Fe1 N3 C32 -49.64(14) . . . . ?
O1 Fe1 N3 C33 -145.51(14) . . . . ?
O2 Fe1 N3 C33 -38.93(14) . . . . ?
N2 Fe1 N3 C33 47.83(14) . . . . ?
N1 Fe1 N3 C33 127.82(14) . . . . ?
Fe1 O2 C1 C2 -19.5(2) . . . . ?
Fe1 O2 C1 C19 153.47(11) . . . . ?
O2 C1 C2 C3 19.6(2) . . . . ?
C19 C1 C2 C3 -152.68(16) . . . . ?
O2 C1 C2 C25 -163.50(15) . . . . ?
C19 C1 C2 C25 24.2(2) . . . . ?
C4 N2 C3 C2 173.77(15) . . . . ?
Fe1 N2 C3 C2 -6.5(2) . . . . ?
C1 C2 C3 N2 -6.4(3) . . . . ?
C25 C2 C3 N2 176.44(16) . . . . ?
C3 N2 C4 C5 -8.0(3) . . . . ?
Fe1 N2 C4 C5 172.22(14) . . . . ?
C3 N2 C4 C9 174.50(15) . . . . ?
Fe1 N2 C4 C9 -5.27(19) . . . . ?
C9 C4 C5 C6 -2.2(3) . . . . ?
N2 C4 C5 C6 -179.60(16) . . . . ?
C4 C5 C6 C7 1.1(3) . . . . ?
C5 C6 C7 C8 0.6(3) . . . . ?
C6 C7 C8 C9 -1.3(3) . . . . ?
C7 C8 C9 C4 0.2(3) . . . . ?
C7 C8 C9 N1 178.06(16) . . . . ?
C5 C4 C9 C8 1.4(3) . . . . ?
N2 C4 C9 C8 179.07(14) . . . . ?
C5 C4 C9 N1 -176.56(15) . . . . ?
N2 C4 C9 N1 1.1(2) . . . . ?
C10 N1 C9 C8 5.6(2) . . . . ?
Fe1 N1 C9 C8 -174.22(14) . . . . ?
C10 N1 C9 C4 -176.59(15) . . . . ?
Fe1 N1 C9 C4 3.63(18) . . . . ?
C9 N1 C10 C11 -172.94(15) . . . . ?
Fe1 N1 C10 C11 6.8(2) . . . . ?
N1 C10 C11 C12 4.2(3) . . . . ?
N1 C10 C11 C28 -178.37(15) . . . . ?
Fe1 O1 C12 C11 17.9(2) . . . . ?
Fe1 O1 C12 C13 -156.55(11) . . . . ?
C10 C11 C12 O1 -16.8(3) . . . . ?
C28 C11 C12 O1 165.98(15) . . . . ?
C10 C11 C12 C13 157.03(16) . . . . ?
C28 C11 C12 C13 -20.2(2) . . . . ?
O1 C12 C13 C14 116.10(18) . . . . ?
C11 C12 C13 C14 -58.3(2) . . . . ?
O1 C12 C13 C18 -54.4(2) . . . . ?
C11 C12 C13 C18 131.21(18) . . . . ?
C18 C13 C14 C15 -0.3(3) . . . . ?
C12 C13 C14 C15 -170.89(18) . . . . ?
C13 C14 C15 C16 -1.3(3) . . . . ?
C14 C15 C16 C17 0.8(4) . . . . ?
C15 C16 C17 C18 1.3(4) . . . . ?
C16 C17 C18 C13 -2.8(4) . . . . ?
C14 C13 C18 C17 2.3(3) . . . . ?
C12 C13 C18 C17 172.95(19) . . . . ?
O2 C1 C19 C20 41.8(2) . . . . ?
C2 C1 C19 C20 -145.27(17) . . . . ?
O2 C1 C19 C24 -129.74(18) . . . . ?
C2 C1 C19 C24 43.2(2) . . . . ?
C24 C19 C20 C21 -0.3(3) . . . . ?
C1 C19 C20 C21 -171.98(17) . . . . ?
C19 C20 C21 C22 0.7(3) . . . . ?
C20 C21 C22 C23 -0.7(3) . . . . ?
C21 C22 C23 C24 0.3(3) . . . . ?
C22 C23 C24 C19 0.1(3) . . . . ?
C20 C19 C24 C23 -0.1(3) . . . . ?
C1 C19 C24 C23 171.53(18) . . . . ?
C26 O4 C25 O3 6.7(3) . . . . ?
C26 O4 C25 C2 -176.81(16) . . . . ?
C1 C2 C25 O3 -163.15(16) . . . . ?
C3 C2 C25 O3 14.0(3) . . . . ?
C1 C2 C25 O4 20.5(2) . . . . ?
C3 C2 C25 O4 -162.36(14) . . . . ?
C25 O4 C26 C27 171.27(19) . . . . ?
C29 O6 C28 O5 -6.2(2) . . . . ?
C29 O6 C28 C11 177.39(15) . . . . ?
C12 C11 C28 O5 164.05(16) . . . . ?
C10 C11 C28 O5 -13.4(3) . . . . ?
C12 C11 C28 O6 -19.7(2) . . . . ?
C10 C11 C28 O6 162.82(14) . . . . ?
C28 O6 C29 C30 -175.87(17) . . . . ?
C33 N3 C32 C31 1.1(3) . . . . ?
Fe1 N3 C32 C31 178.76(14) . . . . ?
C35 C31 C32 N3 -0.2(3) . . . . ?
C32 N3 C33 C34 -1.1(3) . . . . ?
Fe1 N3 C33 C34 -178.67(14) . . . . ?
N3 C33 C34 C35 0.1(3) . . . . ?
C32 C31 C35 C34 -0.9(3) . . . . ?
C32 C31 C35 C36 174.84(16) . . . . ?
C33 C34 C35 C31 0.9(3) . . . . ?
C33 C34 C35 C36 -174.78(17) . . . . ?
C31 C35 C36 C37 -88.6(2) . . . . ?
C34 C35 C36 C37 86.9(2) . . . . ?
C35 C36 C37 C38 177.43(16) . . . . ?
C36 C37 C38 C39 177.81(15) . . . . ?
C37 C38 C39 C43 -92.8(2) . . . . ?
C37 C38 C39 C40 82.8(2) . . . . ?
C43 C39 C40 C41 0.1(2) . . . . ?
C38 C39 C40 C41 -175.71(15) . . . . ?
C42 N4 C41 C40 0.6(2) . . . . ?
Fe1 N4 C41 C40 175.30(13) 8_565 . . . ?
C39 C40 C41 N4 -0.5(3) . . . . ?
C41 N4 C42 C43 -0.5(2) . . . . ?
Fe1 N4 C42 C43 -175.08(13) 8_565 . . . ?
N4 C42 C43 C39 0.2(3) . . . . ?
C40 C39 C43 C42 0.0(2) . . . . ?
C38 C39 C43 C42 175.86(15) . . . . ?

loop_
_reflns_scale_group_code
_reflns_scale_meas_F
? ?
